data_2210150
loop_
_publ_author_name
'Grubba, Rafal'
'Wojnowski, Wieslaw'
'Baranowska, Katarzyna'
'Baum, Elke'
'Pikies, Jerzy'

_publ_section_title Bis(dithiobenzoato-\k^2^<i>S</i>,<i>S</i>')bis(tetrahydrofuran-\k<i>O</i>)magnesium(II)
_journal_coeditor_code CI2115
_journal_issue 9
_journal_name_full 'Acta Crystallographica Section E'
_journal_page_first m2080
_journal_page_last m2081
_journal_paper_doi 10.1107/S1600536806030339
_journal_volume 62
_journal_year 2006
_chemical_formula_iupac '[Mg (C7 H5 S2)2 (C4 H8 O)2]'
_chemical_formula_moiety 'C22 H26 Mg1 O2 S4'
_chemical_formula_sum 'C22 H26 Mg O2 S4'
_chemical_formula_weight 474.98
_chemical_name_systematic
;
Bis(dithiobenzoato-\k^2^S,S')bis(tetrahydrofuran-\kO)magnesium(II)
;
_space_group_IT_number 14
_symmetry_cell_setting monoclinic
_symmetry_space_group_name_Hall '-P 2yn'
_symmetry_space_group_name_H-M 'P 1 21/n 1'
_audit_creation_method 'WinGX routine CIF_UPDATE'
_cell_angle_alpha 90
_cell_angle_beta 90.287(11)
_cell_angle_gamma 90
_cell_formula_units_Z 4
_cell_length_a 8.3846(9)
_cell_length_b 14.3899(9)
_cell_length_c 20.0275(15)
_cell_measurement_reflns_used 8000
_cell_measurement_temperature 120(2)
_cell_measurement_theta_max 26
_cell_measurement_theta_min 1.5
_cell_volume 2416.4(4)
_computing_cell_refinement 'IPDS Software'
_computing_data_collection 'IPDS Software (Stoe & Cie, 1997)'
_computing_data_reduction 'X-RED (Stoe & Cie, 1997)'
_computing_molecular_graphics 'ORTEP-3 for Windows (Farrugia, 1997)'
_computing_publication_material 'WinGX (Farrugia, 1999)'
_computing_structure_refinement 'SHELXL97 (Sheldrick, 1997)'
_computing_structure_solution 'SHELXS97 (Sheldrick, 1997)'
_diffrn_measured_fraction_theta_full 0.985
_diffrn_measured_fraction_theta_max 0.985
_diffrn_measurement_device_type 'Stoe IPDS'
_diffrn_measurement_method \f
_diffrn_radiation_type MoK\a
_diffrn_radiation_wavelength 0.71073
_diffrn_reflns_av_R_equivalents 0.0388
_diffrn_reflns_limit_h_max 9
_diffrn_reflns_limit_h_min -7
_diffrn_reflns_limit_k_max 17
_diffrn_reflns_limit_k_min -17
_diffrn_reflns_limit_l_max 23
_diffrn_reflns_limit_l_min -23
_diffrn_reflns_number 10590
_diffrn_reflns_theta_full 25.05
_diffrn_reflns_theta_max 25.05
_diffrn_reflns_theta_min 2.48
_diffrn_standards_number 0
_exptl_absorpt_coefficient_mu 0.435
_exptl_absorpt_correction_T_max 0.876
_exptl_absorpt_correction_T_min 0.781
_exptl_absorpt_correction_type numerical
_exptl_absorpt_process_details
;
[X-RED32 (Stoe & Cie, 1997); crystal shape approximated by a polyhedron
with 13 faces]
;
_exptl_crystal_colour red--orange
_exptl_crystal_density_diffrn 1.306
_exptl_crystal_density_method 'not measured'
_exptl_crystal_description Block
_exptl_crystal_F_000 1000
_exptl_crystal_size_max 0.55
_exptl_crystal_size_mid 0.45
_exptl_crystal_size_min 0.3
_refine_diff_density_max 0.308
_refine_diff_density_min -0.194
_refine_ls_extinction_method none
_refine_ls_goodness_of_fit_ref 0.845
_refine_ls_hydrogen_treatment constr
_refine_ls_matrix_type full
_refine_ls_number_parameters 262
_refine_ls_number_reflns 4201
_refine_ls_number_restraints 0
_refine_ls_restrained_S_all 0.845
_refine_ls_R_factor_gt 0.0401
_refine_ls_shift/su_max 0
_refine_ls_structure_factor_coef Fsqd
_refine_ls_weighting_details 'calc w=1/[\s^2^(Fo^2^)+(0.0526P)^2^] where P=(Fo^2^+2Fc^2^)/3'
_refine_ls_weighting_scheme calc
_refine_ls_wR_factor_ref 0.0974
_reflns_number_gt 2373
_reflns_number_total 4201
_reflns_threshold_expression I>2\s(I)
_cod_data_source_file ci2115.cif
_cod_data_source_block I
_cod_depositor_comments
;
The following automatic conversions were performed:
'_symmetry_cell_setting' value 'Monoclinic' changed to 'monoclinic'
according to '/home/saulius/struct/CIF-dictionaries/cif_core.dic'
dictionary named 'cif_core.dic' version 2.4.1 from 2010-06-29.

Automatic conversion script
Id: cif_fix_enum 1527 2010-12-29 10:47:43Z saulius 

The following automatic conversions were performed:

'_symmetry_cell_setting' value 'Monoclinic' changed to 'monoclinic'
according to /home/saulius/struct/CIF-dictionaries/cif_core.dic
dictionary named 'cif_core.dic' version 2.4.1 from 2010-06-29.

Automatic conversion script
Id: cif_fix_values 1715 2011-07-08 13:25:40Z adriana 
;
_cod_original_sg_symbol_H-M 'P 21/n'
_cod_original_formula_sum 'C22 H26 Mg1 O2 S4'
_cod_database_code 2210150
_cod_database_fobs_code 2210150

loop_
_symmetry_equiv_pos_as_xyz
'x, y, z'
'-x+1/2, y+1/2, -z+1/2'
'-x, -y, -z'
'x-1/2, -y-1/2, z-1/2'

loop_
_atom_site_type_symbol
_atom_site_label
_atom_site_fract_x
_atom_site_fract_y
_atom_site_fract_z
_atom_site_U_iso_or_equiv
_atom_site_adp_type
_atom_site_calc_flag
_atom_site_refinement_flags
_atom_site_occupancy
C C1 0.3212(3) 0.35213(19) 0.06803(13) 0.0463(7) Uani d . 1
C C2 0.3600(4) 0.27971(19) 0.01766(13) 0.0476(7) Uani d . 1
C C3 0.3342(4) 0.1864(2) 0.03151(16) 0.0623(9) Uani d . 1
H H3 0.2952 0.1691 0.0742 0.075 Uiso calc R 1
C C4 0.3637(5) 0.1189(2) -0.01497(19) 0.0760(11) Uani d . 1
H H4 0.3425 0.0556 -0.0047 0.091 Uiso calc R 1
C C5 0.4237(5) 0.1423(3) -0.07621(19) 0.0791(11) Uani d . 1
H H5 0.4447 0.0956 -0.1085 0.095 Uiso calc R 1
C C6 0.4533(6) 0.2339(3) -0.09049(17) 0.0861(12) Uani d . 1
H H6 0.4968 0.2501 -0.1326 0.103 Uiso calc R 1
C C7 0.4207(5) 0.3032(2) -0.04436(15) 0.0690(10) Uani d . 1
H H7 0.4399 0.3665 -0.0552 0.083 Uiso calc R 1
C C8 0.4361(4) 0.54025(19) 0.27621(13) 0.0513(8) Uani d . 1
C C9 0.5488(4) 0.5613(2) 0.33166(14) 0.0535(8) Uani d . 1
C C10 0.4968(5) 0.5623(3) 0.39717(16) 0.0743(10) Uani d . 1
H H10 0.3905 0.5445 0.4073 0.089 Uiso calc R 1
C C11 0.6002(6) 0.5892(3) 0.44820(17) 0.0899(13) Uani d . 1
H H11 0.5627 0.5908 0.4929 0.108 Uiso calc R 1
C C12 0.7543(6) 0.6134(3) 0.4353(2) 0.0827(11) Uani d . 1
H H12 0.8222 0.6343 0.4703 0.099 Uiso calc R 1
C C13 0.8100(5) 0.6072(3) 0.3717(2) 0.0852(11) Uani d . 1
H H13 0.9186 0.6208 0.3627 0.102 Uiso calc R 1
C C14 0.7088(5) 0.5812(2) 0.32028(17) 0.0730(10) Uani d . 1
H H14 0.7494 0.5768 0.2762 0.088 Uiso calc R 1
C C15 -0.1283(5) 0.4530(3) 0.11636(17) 0.0815(11) Uani d . 1
H H15A -0.0726 0.4591 0.0731 0.098 Uiso calc R 1
H H15B -0.1958 0.5086 0.1231 0.098 Uiso calc R 1
C C16 -0.2249(6) 0.3690(3) 0.1173(2) 0.1140(17) Uani d . 1
H H16A -0.1761 0.3193 0.09 0.137 Uiso calc R 1
H H16B -0.3342 0.3813 0.1007 0.137 Uiso calc R 1
C C17 -0.2257(6) 0.3432(3) 0.1905(2) 0.1066(15) Uani d . 1
H H17A -0.3115 0.3766 0.2144 0.128 Uiso calc R 1
H H17B -0.2417 0.2755 0.1962 0.128 Uiso calc R 1
C C18 -0.0682(5) 0.3715(3) 0.21545(19) 0.0930(13) Uani d . 1
H H18A -0.076 0.3957 0.2616 0.112 Uiso calc R 1
H H18B 0.0065 0.3182 0.2152 0.112 Uiso calc R 1
C C19 0.0721(7) 0.6857(3) 0.19979(19) 0.1181(19) Uani d . 1
H H19A 0.0003 0.653 0.2311 0.142 Uiso calc R 1
H H19B 0.1668 0.7072 0.2251 0.142 Uiso calc R 1
C C20 -0.0076(7) 0.7623(3) 0.1711(2) 0.1102(16) Uani d . 1
H H20A 0.0187 0.8202 0.1956 0.132 Uiso calc R 1
H H20B -0.1245 0.753 0.1722 0.132 Uiso calc R 1
C C21 0.0488(7) 0.7673(3) 0.1026(2) 0.1101(17) Uani d . 1
H H21A 0.138 0.812 0.099 0.132 Uiso calc R 1
H H21B -0.0383 0.7873 0.0723 0.132 Uiso calc R 1
C C22 0.1031(6) 0.6718(3) 0.08529(16) 0.0914(14) Uani d . 1
H H22A 0.0235 0.6403 0.0564 0.11 Uiso calc R 1
H H22B 0.2062 0.674 0.0614 0.11 Uiso calc R 1
S S1 0.27312(11) 0.46031(5) 0.04190(3) 0.0543(2) Uani d . 1
S S2 0.32480(12) 0.32459(6) 0.14979(4) 0.0616(2) Uani d . 1
S S3 0.49202(11) 0.56067(6) 0.19715(4) 0.0640(3) Uani d . 1
S S4 0.25183(11) 0.49763(7) 0.29300(4) 0.0648(3) Uani d . 1
O O1 -0.0142(3) 0.44346(15) 0.17040(10) 0.0663(6) Uani d . 1
O O2 0.1202(3) 0.62366(14) 0.14753(9) 0.0603(6) Uani d . 1
Mg Mg1 0.21656(13) 0.49314(7) 0.16523(4) 0.0519(3) Uani d . 1

loop_
_atom_site_aniso_label
_atom_site_aniso_U_11
_atom_site_aniso_U_22
_atom_site_aniso_U_33
_atom_site_aniso_U_12
_atom_site_aniso_U_13
_atom_site_aniso_U_23
C1 0.0427(19) 0.0525(17) 0.0435(15) -0.0059(14) -0.0033(13) 0.0046(13)
C2 0.0439(19) 0.0510(17) 0.0479(16) -0.0007(14) -0.0068(13) 0.0013(14)
C3 0.062(2) 0.057(2) 0.068(2) -0.0053(17) 0.0003(17) 0.0010(17)
C4 0.081(3) 0.056(2) 0.091(3) -0.0060(19) -0.001(2) -0.011(2)
C5 0.092(3) 0.069(3) 0.076(2) 0.009(2) -0.005(2) -0.021(2)
C6 0.121(4) 0.082(3) 0.056(2) 0.006(2) 0.015(2) -0.0072(19)
C7 0.102(3) 0.056(2) 0.0493(18) 0.0002(19) 0.0099(18) -0.0006(15)
C8 0.059(2) 0.0499(17) 0.0452(16) 0.0007(15) 0.0017(14) 0.0006(13)
C9 0.059(2) 0.0547(18) 0.0466(17) 0.0080(16) -0.0072(15) -0.0038(14)
C10 0.064(3) 0.105(3) 0.0536(19) 0.016(2) -0.0033(17) -0.0166(19)
C11 0.092(4) 0.125(3) 0.052(2) 0.016(3) -0.012(2) -0.025(2)
C12 0.080(3) 0.086(3) 0.081(3) 0.000(2) -0.032(2) -0.006(2)
C13 0.077(3) 0.097(3) 0.081(3) -0.018(2) -0.018(2) 0.010(2)
C14 0.070(3) 0.086(3) 0.063(2) -0.014(2) -0.0059(19) -0.0004(18)
C15 0.062(3) 0.116(3) 0.066(2) -0.011(2) -0.0071(18) 0.018(2)
C16 0.122(4) 0.136(4) 0.084(3) -0.065(3) -0.017(3) 0.007(3)
C17 0.097(4) 0.114(3) 0.109(3) -0.044(3) -0.006(3) 0.024(3)
C18 0.083(3) 0.109(3) 0.087(3) -0.022(3) 0.003(2) 0.045(2)
C19 0.206(6) 0.085(3) 0.063(2) 0.050(3) 0.030(3) -0.008(2)
C20 0.151(5) 0.097(3) 0.082(3) 0.042(3) 0.012(3) -0.007(2)
C21 0.163(5) 0.080(3) 0.087(3) 0.033(3) 0.016(3) 0.016(2)
C22 0.143(4) 0.078(3) 0.054(2) 0.019(3) 0.002(2) 0.0079(19)
S1 0.0742(6) 0.0519(4) 0.0367(4) 0.0020(4) 0.0005(3) 0.0057(3)
S2 0.0801(7) 0.0623(5) 0.0425(4) 0.0022(5) -0.0044(4) 0.0120(4)
S3 0.0650(6) 0.0822(6) 0.0447(4) -0.0126(5) 0.0046(4) 0.0011(4)
S4 0.0618(6) 0.0942(6) 0.0385(4) -0.0116(5) 0.0002(4) 0.0050(4)
O1 0.0643(16) 0.0811(15) 0.0533(12) -0.0173(12) -0.0073(11) 0.0222(11)
O2 0.0812(17) 0.0600(13) 0.0397(10) 0.0057(11) 0.0022(10) -0.0015(9)
Mg1 0.0603(7) 0.0599(6) 0.0355(5) -0.0036(5) -0.0008(4) 0.0034(4)

loop_
_atom_type_symbol
_atom_type_description
_atom_type_scat_dispersion_real
_atom_type_scat_dispersion_imag
_atom_type_scat_source
C C 0.0033 0.0016 'International Tables Vol C Tables 4.2.6.8 and 6.1.1.4'
H H 0 0 'International Tables Vol C Tables 4.2.6.8 and 6.1.1.4'
S S 0.1246 0.1234 'International Tables Vol C Tables 4.2.6.8 and 6.1.1.4'
O O 0.0106 0.006 'International Tables Vol C Tables 4.2.6.8 and 6.1.1.4'
Mg Mg 0.0486 0.0363 'International Tables Vol C Tables 4.2.6.8 and 6.1.1.4'

loop_
_geom_angle_atom_site_label_1
_geom_angle_atom_site_label_2
_geom_angle_atom_site_label_3
_geom_angle
_geom_angle_publ_flag
C2 C1 S2 119.4(2) no
C2 C1 S1 119.20(19) no
S2 C1 S1 121.37(16) yes
C7 C2 C3 118.2(3) no
C7 C2 C1 121.3(3) no
C3 C2 C1 120.5(2) no
C4 C3 C2 121.5(3) no
C4 C3 H3 119.3 no
C2 C3 H3 119.3 no
C3 C4 C5 120.1(3) no
C3 C4 H4 119.9 no
C5 C4 H4 119.9 no
C4 C5 C6 119.4(3) no
C4 C5 H5 120.3 no
C6 C5 H5 120.3 no
C5 C6 C7 121.0(3) no
C5 C6 H6 119.5 no
C7 C6 H6 119.5 no
C2 C7 C6 119.7(3) no
C2 C7 H7 120.2 no
C6 C7 H7 120.2 no
C9 C8 S3 119.3(2) no
C9 C8 S4 120.1(2) no
S3 C8 S4 120.57(19) y
C10 C9 C14 117.5(3) no
C10 C9 C8 120.5(3) no
C14 C9 C8 122.0(3) no
C9 C10 C11 120.0(4) no
C9 C10 H10 120 no
C11 C10 H10 120 no
C12 C11 C10 121.3(4) no
C12 C11 H11 119.4 no
C10 C11 H11 119.4 no
C11 C12 C13 119.3(4) no
C11 C12 H12 120.3 no
C13 C12 H12 120.3 no
C12 C13 C14 120.2(4) no
C12 C13 H13 119.9 no
C14 C13 H13 119.9 no
C13 C14 C9 121.5(3) no
C13 C14 H14 119.3 no
C9 C14 H14 119.3 no
O1 C15 C16 106.1(3) no
O1 C15 H15A 110.5 no
C16 C15 H15A 110.5 no
O1 C15 H15B 110.5 no
C16 C15 H15B 110.5 no
H15A C15 H15B 108.7 no
C15 C16 C17 102.8(3) no
C15 C16 H16A 111.2 no
C17 C16 H16A 111.2 no
C15 C16 H16B 111.2 no
C17 C16 H16B 111.2 no
H16A C16 H16B 109.1 no
C18 C17 C16 104.7(3) no
C18 C17 H17A 110.8 no
C16 C17 H17A 110.8 no
C18 C17 H17B 110.8 no
C16 C17 H17B 110.8 no
H17A C17 H17B 108.9 no
O1 C18 C17 105.7(3) no
O1 C18 H18A 110.6 no
C17 C18 H18A 110.6 no
O1 C18 H18B 110.6 no
C17 C18 H18B 110.6 no
H18A C18 H18B 108.7 no
C20 C19 O2 108.9(3) no
C20 C19 H19A 109.9 no
O2 C19 H19A 109.9 no
C20 C19 H19B 109.9 no
O2 C19 H19B 109.9 no
H19A C19 H19B 108.3 no
C19 C20 C21 105.5(4) no
C19 C20 H20A 110.7 no
C21 C20 H20A 110.7 no
C19 C20 H20B 110.7 no
C21 C20 H20B 110.7 no
H20A C20 H20B 108.8 no
C20 C21 C22 106.0(3) no
C20 C21 H21A 110.5 no
C22 C21 H21A 110.5 no
C20 C21 H21B 110.5 no
C22 C21 H21B 110.5 no
H21A C21 H21B 108.7 no
O2 C22 C21 105.8(3) no
O2 C22 H22A 110.6 no
C21 C22 H22A 110.6 no
O2 C22 H22B 110.6 no
C21 C22 H22B 110.6 no
H22A C22 H22B 108.7 no
C1 S1 Mg1 85.20(9) no
C1 S2 Mg1 83.80(10) no
C8 S3 Mg1 85.07(12) no
C8 S4 Mg1 84.97(10) no
C15 O1 C18 109.0(3) no
C15 O1 Mg1 123.07(18) no
C18 O1 Mg1 125.1(2) no
C22 O2 C19 107.9(3) no
C22 O2 Mg1 128.57(18) no
C19 O2 Mg1 123.3(2) no
O1 Mg1 O2 87.59(10) yes
O1 Mg1 S1 99.35(7) yes
O2 Mg1 S1 94.35(6) yes
O1 Mg1 S4 93.55(7) yes
O2 Mg1 S4 100.94(6) yes
S1 Mg1 S4 160.38(5) yes
O1 Mg1 S3 162.61(7) yes
O2 Mg1 S3 92.78(8) yes
S1 Mg1 S3 97.95(4) yes
S4 Mg1 S3 69.30(4) yes
O1 Mg1 S2 90.61(8) yes
O2 Mg1 S2 163.13(7) yes
S1 Mg1 S2 69.39(3) yes
S4 Mg1 S2 95.91(4) yes
S3 Mg1 S2 93.90(5) yes

loop_
_geom_bond_atom_site_label_1
_geom_bond_atom_site_label_2
_geom_bond_distance
_geom_bond_publ_flag
C1 C2 1.487(4) no
C1 S2 1.685(3) no
C1 S1 1.690(3) no
C2 C7 1.387(4) no
C2 C3 1.388(4) no
C3 C4 1.370(4) no
C3 H3 0.95 no
C4 C5 1.370(5) no
C4 H4 0.95 no
C5 C6 1.371(5) no
C5 H5 0.95 no
C6 C7 1.388(4) no
C6 H6 0.95 no
C7 H7 0.95 no
C8 C9 1.486(4) no
C8 S3 1.679(3) no
C8 S4 1.698(3) no
C9 C10 1.385(4) no
C9 C14 1.391(5) no
C10 C11 1.392(5) no
C10 H10 0.95 no
C11 C12 1.364(5) no
C11 H11 0.95 no
C12 C13 1.361(5) no
C12 H12 0.95 no
C13 C14 1.383(5) no
C13 H13 0.95 no
C14 H14 0.95 no
C15 O1 1.447(4) no
C15 C16 1.455(5) no
C15 H15A 0.99 no
C15 H15B 0.99 no
C16 C17 1.512(5) no
C16 H16A 0.99 no
C16 H16B 0.99 no
C17 C18 1.468(6) no
C17 H17A 0.99 no
C17 H17B 0.99 no
C18 O1 1.448(4) no
C18 H18A 0.99 no
C18 H18B 0.99 no
C19 C20 1.410(5) no
C19 O2 1.435(4) no
C19 H19A 0.99 no
C19 H19B 0.99 no
C20 C21 1.455(5) no
C20 H20A 0.99 no
C20 H20B 0.99 no
C21 C22 1.490(5) no
C21 H21A 0.99 no
C21 H21B 0.99 no
C22 O2 1.432(4) no
C22 H22A 0.99 no
C22 H22B 0.99 no
S1 Mg1 2.5614(11) yes
S2 Mg1 2.6086(13) yes
S3 Mg1 2.5831(14) yes
S4 Mg1 2.5753(11) yes
O1 Mg1 2.065(2) y
O2 Mg1 2.074(2) y
